data_2004568
loop_
_publ_author_name
'Miyake, H.'
'Yamashita, T.'
'Hirotsu, K.'
'Kojima, Y.'

_publ_section_title
;
 A Cyclic Hexa-Pseudopeptide Constructed from
 <i>N</i>,<i>N</i>'-Ethylene-Bridged
 (<i>S</i>)-Phenylalanyl-(<i>S</i>)-Phenylalanine and Glycine
;
_journal_issue 3
_journal_name_full 'Acta Crystallographica Section C'
_journal_page_first 681
_journal_page_last 684
_journal_paper_doi 10.1107/S0108270195011905
_journal_volume 52
_journal_year 1996
_chemical_formula_iupac 'C44 H46 N6 O6, 2H2 O'
_chemical_formula_moiety 'C44 H46 N6 O6 2(H2O)'
_chemical_formula_sum 'C44 H50 N6 O8'
_chemical_formula_weight 790.91
_space_group_IT_number 4
_symmetry_cell_setting monoclinic
_symmetry_space_group_name_Hall 'P 2yb'
_symmetry_space_group_name_H-M 'P 1 21 1'
_audit_creation_method 'from TEXRAY.INF file'
_cell_angle_alpha 90
_cell_angle_beta 98.32(4)
_cell_angle_gamma 90
_cell_formula_units_Z 2
_cell_length_a 7.055(3)
_cell_length_b 19.118(5)
_cell_length_c 15.568(5)
_cell_measurement_reflns_used 25
_cell_measurement_temperature 293
_cell_measurement_theta_max 30.00
_cell_measurement_theta_min 29.68
_cell_volume 2077.7(13)
_computing_cell_refinement 'MSC/AFC Data Collection and Refinement Software'
_computing_data_collection
;
MSC/AFC Data Collection and Refinement Software
(Rigaku Corporation, 1988)
;
_computing_data_reduction 'TEXSAN PROCESS (Molecular Structure Corporation, 1992)'
_computing_publication_material 'TEXSAN FINISH'
_computing_structure_refinement 'TEXSAN LS'
_computing_structure_solution 'SHELXS86 (Sheldrick, 1985)'
_diffrn_ambient_temperature 293
_diffrn_measurement_device 'Rigaku AFC7R'
_diffrn_measurement_method \w/2\q
_diffrn_radiation_monochromator graphite
_diffrn_radiation_source 'rotating anode'
_diffrn_radiation_type MoK\a
_diffrn_radiation_wavelength 0.7107
_diffrn_reflns_av_R_equivalents 0.032
_diffrn_reflns_limit_h_max 8
_diffrn_reflns_limit_h_min 0
_diffrn_reflns_limit_k_max 22
_diffrn_reflns_limit_k_min 0
_diffrn_reflns_limit_l_max 18
_diffrn_reflns_limit_l_min -18
_diffrn_reflns_number 4273
_diffrn_reflns_theta_max 25.0
_diffrn_standards_decay_% 0.43
_diffrn_standards_interval_count 150
_diffrn_standards_number 3
_exptl_absorpt_coefficient_mu 0.088
_exptl_absorpt_correction_T_max 1.000
_exptl_absorpt_correction_T_min 0.892
_exptl_absorpt_correction_type 'empirical via \y scan'
_exptl_absorpt_process_details psi-scan
_exptl_crystal_colour colorless
_exptl_crystal_density_diffrn 1.264
_exptl_crystal_density_meas 1.26
_exptl_crystal_description prismatic
_exptl_crystal_F_000 840
_exptl_crystal_size_max 0.85
_exptl_crystal_size_mid 0.53
_exptl_crystal_size_min 0.15
_refine_diff_density_max 0.274
_refine_diff_density_min -0.280
_refine_ls_goodness_of_fit_obs 1.630
_refine_ls_hydrogen_treatment noref
_refine_ls_matrix_type full
_refine_ls_number_parameters 520
_refine_ls_number_reflns 3205
_refine_ls_number_restraints 0
_refine_ls_R_factor_obs 0.047
_refine_ls_shift/esd_max 0.01
_refine_ls_structure_factor_coef F
_refine_ls_weighting_details 'w = 1/[\s^2^(F) + 0.03F^2^]'
_refine_ls_weighting_scheme calc
_refine_ls_wR_factor_obs 0.059
_reflns_number_observed 3205
_reflns_number_total 3797
_reflns_observed_criterion >2sigma(I)
_cod_data_source_file as1202.cif
_cod_data_source_block as1202
_cod_depositor_comments
;
The following automatic conversions were performed:

'_refine_ls_weighting_scheme' value 'w = 1/[\s^2^(F) + 0.03F^2^]' was
changed to 'calc'. New tag '_refine_ls_weighting_details' was
created. The value of the new tag was set to 'w = 1/[\s^2^(F) +
0.03F^2^]'.

Automatic conversion script
Id: cif_fix_values 3143 2015-03-26 13:38:13Z robertas 
;
_cod_original_cell_volume 2077.0(10)
_cod_original_sg_symbol_H-M 'P 21'
_cod_database_code 2004568

loop_
_symmetry_equiv_pos_as_xyz
'   +x,   +y,   +z'
'   -x,1/2+y,   -z'

loop_
_atom_site_aniso_label
_atom_site_aniso_U_11
_atom_site_aniso_U_22
_atom_site_aniso_U_33
_atom_site_aniso_U_12
_atom_site_aniso_U_13
_atom_site_aniso_U_23
O(9) 0.0340(10) 0.080(2) 0.042(2) -0.0150(10) 0.0010(10) 0.015(2)
O(10) 0.054(2) 0.049(2) 0.061(2) 0.0060(10) 0.029(2) 0.003(2)
O(19) 0.063(2) 0.070(2) 0.084(3) 0.010(2) 0.003(2) -0.029(2)
O(37) 0.068(2) 0.039(2) 0.041(2) 0.0110(10) 0.0020(10) -0.0060(10)
O(38) 0.0240(10) 0.059(2) 0.088(2) 0.0040(10) 0.0080(10) 0.025(2)
O(47) 0.043(2) 0.035(2) 0.065(2) 0.0060(10) -0.0010(10) 0.0030(10)
O(57) 0.051(2) 0.078(3) 0.075(3) -0.002(2) 0.026(2) 0.006(2)
O(58) 0.109(3) 0.073(3) 0.087(3) 0.007(2) 0.041(2) -0.011(2)
N(3) 0.043(2) 0.040(2) 0.042(2) -0.001(2) 0.000(2) 0.003(2)
N(6) 0.034(2) 0.038(2) 0.031(2) 0.0020(10) 0.0050(10) 0.0050(10)
N(21) 0.052(2) 0.034(2) 0.034(2) -0.0010(10) -0.003(2) 0.0000(10)
N(31) 0.0250(10) 0.033(2) 0.045(2) 0.0030(10) 0.0020(10) 0.0050(10)
N(34) 0.0260(10) 0.033(2) 0.043(2) 0.0040(10) 0.0050(10) 0.0030(10)
N(49) 0.029(2) 0.064(2) 0.035(2) -0.006(2) 0.0060(10) 0.009(2)
C(1) 0.039(2) 0.042(2) 0.035(2) -0.003(2) 0.007(2) 0.001(2)
C(2) 0.042(2) 0.044(2) 0.027(2) -0.004(2) 0.004(2) 0.001(2)
C(4) 0.038(2) 0.041(2) 0.062(3) 0.001(2) 0.004(2) 0.000(2)
C(5) 0.039(2) 0.046(2) 0.046(2) -0.001(2) 0.012(2) -0.001(2)
C(7) 0.035(2) 0.045(2) 0.034(2) -0.002(2) 0.008(2) 0.004(2)
C(8) 0.031(2) 0.034(2) 0.041(2) 0.000(2) 0.006(2) 0.010(2)
C(11) 0.070(3) 0.071(3) 0.027(2) -0.014(2) 0.007(2) 0.000(2)
C(12) 0.059(3) 0.059(3) 0.028(2) -0.001(2) -0.004(2) 0.005(2)
C(13) 0.069(3) 0.076(4) 0.069(4) -0.005(3) 0.024(3) 0.011(3)
C(14) 0.093(5) 0.126(7) 0.082(5) -0.034(5) 0.029(4) 0.006(5)
C(15) 0.147(7) 0.091(6) 0.074(5) -0.021(6) 0.024(5) 0.018(4)
C(16) 0.139(7) 0.086(6) 0.131(7) 0.027(5) -0.001(6) 0.056(5)
C(17) 0.074(4) 0.089(5) 0.098(5) 0.014(3) -0.002(3) 0.024(4)
C(18) 0.054(3) 0.037(2) 0.041(2) 0.006(2) -0.003(2) 0.002(2)
C(20) 0.055(2) 0.039(2) 0.035(2) -0.005(2) -0.006(2) 0.005(2)
C(22) 0.049(2) 0.050(3) 0.037(2) -0.010(2) 0.006(2) 0.003(2)
C(23) 0.050(2) 0.053(3) 0.030(2) -0.006(2) 0.006(2) -0.006(2)
C(24) 0.060(3) 0.076(4) 0.049(3) -0.003(3) 0.008(2) -0.019(3)
C(25) 0.080(4) 0.116(5) 0.047(3) -0.021(4) 0.029(3) -0.024(3)
C(26) 0.114(5) 0.126(6) 0.037(3) -0.023(5) 0.020(3) 0.002(4)
C(27) 0.100(4) 0.106(5) 0.038(3) 0.016(4) -0.003(3) 0.009(3)
C(28) 0.060(3) 0.085(4) 0.042(3) 0.010(3) 0.006(2) -0.003(3)
C(29) 0.025(2) 0.043(2) 0.039(2) 0.000(2) -0.0020(10) -0.002(2)
C(30) 0.024(2) 0.036(2) 0.041(2) 0.005(2) 0.0000(10) 0.002(2)
C(32) 0.033(2) 0.048(3) 0.061(3) 0.003(2) 0.013(2) 0.002(2)
C(33) 0.027(2) 0.040(2) 0.069(3) 0.006(2) 0.008(2) 0.006(2)
C(35) 0.034(2) 0.038(2) 0.038(2) -0.002(2) 0.004(2) 0.005(2)
C(36) 0.037(2) 0.032(2) 0.038(2) 0.000(2) 0.008(2) 0.002(2)
C(39) 0.039(2) 0.061(3) 0.037(2) 0.005(2) 0.007(2) 0.003(2)
C(40) 0.034(2) 0.063(3) 0.029(2) 0.002(2) 0.003(2) 0.013(2)
C(41) 0.051(3) 0.063(3) 0.045(3) 0.008(2) 0.001(2) 0.010(2)
C(42) 0.067(3) 0.092(4) 0.069(4) 0.032(3) 0.014(3) 0.029(3)
C(43) 0.046(3) 0.131(6) 0.068(4) 0.021(4) 0.007(3) 0.036(4)
C(44) 0.038(2) 0.128(6) 0.054(3) -0.011(3) -0.005(2) 0.014(3)
C(45) 0.049(3) 0.076(4) 0.048(3) -0.011(2) 0.005(2) 0.009(2)
C(46) 0.035(2) 0.038(2) 0.030(2) 0.000(2) 0.007(2) 0.006(2)
C(48) 0.032(2) 0.046(2) 0.032(2) -0.006(2) 0.0060(10) 0.002(2)
C(50) 0.063(3) 0.037(2) 0.044(3) -0.004(2) 0.008(2) -0.001(2)
C(51) 0.096(4) 0.045(3) 0.036(3) -0.016(3) 0.007(3) -0.004(2)
C(52) 0.136(6) 0.138(7) 0.050(4) -0.015(5) 0.026(4) -0.022(4)
C(53) 0.220(10) 0.220(10) 0.054(6) -0.060(10) 0.050(7) -0.031(7)
C(54) 0.29(2) 0.130(8) 0.039(5) -0.056(10) -0.012(8) 0.002(5)
C(55) 0.188(9) 0.081(5) 0.064(5) -0.033(5) -0.053(5) -0.001(4)
C(56) 0.118(5) 0.062(4) 0.049(3) -0.012(3) -0.019(3) -0.003(3)

loop_
_atom_site_label
_atom_site_fract_x
_atom_site_fract_y
_atom_site_fract_z
_atom_site_U_iso_or_equiv
_atom_site_thermal_displace_type
_atom_site_calc_flag
_atom_site_calc_attached_atom
O(9) 1.0951(4) -0.1461 .0843(2) .0523(9) Uij ? ?
O(10) .6206(4) -0.2221(2) .2797(2) .0529(9) Uij ? ?
O(19) .8793(5) -0.4871(2) .1773(3) .0730(10) Uij ? ?
O(37) .3849(4) -0.3703(2) .1315(2) .0499(9) Uij ? ?
O(38) .0631(4) -0.3177(2) -.0693(2) .0568(10) Uij ? ?
O(47) .4794(4) -0.1259(2) -.0920(2) .0485(9) Uij ? ?
O(57) .4291(4) -0.2279(2) .0839(2) .0660(10) Uij ? ?
O(58) .8483(6) -0.5128(3) -.0049(3) .0870(10) Uij ? ?
N(3) .8244(5) -0.3917(2) .2537(2) .0421(10) Uij ? ?
N(6) .8853(4) -0.2507(2) .2202(2) .0342(8) Uij ? ?
N(21) .4646(5) -0.4830(2) .1260(2) .0411(10) Uij ? ?
N(31) .5104(4) -0.2418(2) -0.1043(2) .0344(8) Uij ? ?
N(34) .3589(4) -0.3650(2) -.0475(2) .0337(8) Uij ? ?
N(49) .7909(4) -0.1799(2) .0511(2) .0425(10) Uij ? ?
C(1) .7331(5) -0.2660(2) .2618(3) .0390(10) Uij ? ?
C(2) .7039(6) -0.3413(2) .2893(3) .0380(10) Uij ? ?
C(4) 1.0213(6) -0.3667(3) .2528(3) .0470(10) Uij ? ?
C(5) 1.0194(6) -0.3032(3) .1969(3) .0430(10) Uij ? ?
C(7) .9272(5) -0.1772(2) .2042(3) .0380(10) Uij ? ?
C(8) .9463(5) -0.1663(2) .1073(3) .0350(10) Uij ? ?
C(11) .7291(7) -0.3438(3) .3905(3) .0560(10) Uij ? ?
C(12) .6544(7) -0.4106(3) .4236(3) .0500(10) Uij ? ?
C(13) .4638(8) -0.4180(3) .4295(4) .070(2) Uij ? ?
C(14) .3920(10) -0.4811(5) .4564(5) .099(3) Uij ? ?
C(15) .504(2) -0.5341(5) .4793(5) .103(3) Uij ? ?
C(16) .6910(10) -0.5298(5) .4749(6) .121(3) Uij ? ?
C(17) .7683(9) -0.4676(4) .4467(5) .088(2) Uij ? ?
C(18) .7691(6) -0.4524(3) .2135(3) .0450(10) Uij ? ?
C(20) .5681(6) -0.4811(2) .2149(3) .0440(10) Uij ? ?
C(22) 1.1044(6) -0.1507(3) .2634(3) .0450(10) Uij ? ?
C(23) 1.1104(6) -0.1726(3) .3574(3) .0440(10) Uij ? ?
C(24) .9621(7) -0.1567(3) .4038(3) .062(2) Uij ? ?
C(25) .9693(9) -0.1804(4) .4896(4) .079(2) Uij ? ?
C(26) 1.1240(10) -0.2174(5) .5273(4) .091(2) Uij ? ?
C(27) 1.2694(9) -0.2328(4) .4825(3) .082(2) Uij ? ?
C(28) 1.2627(7) -0.2100(3) .3971(3) .062(2) Uij ? ?
C(29) .2336(5) -0.3137(2) -.0754(3) .0360(10) Uij ? ?
C(30) .3009(5) -0.2507(2) -0.1212(3) .0344(10) Uij ? ?
C(32) .6144(6) -0.3072(3) -0.1107(3) .0470(10) Uij ? ?
C(33) .5671(5) -0.3573(2) -.0451(3) .0460(10) Uij ? ?
C(35) .2932(5) -0.4269(2) -.0055(3) .0370(10) Uij ? ?
C(36) .3850(5) -0.4249(2) .0911(3) .0350(10) Uij ? ?
C(39) .2286(6) -0.2538(3) -0.2199(3) .0450(10) Uij ? ?
C(40) .0308(5) -0.2240(3) -0.2465(2) .0420(10) Uij ? ?
C(41) -.0028(6) -0.1539(3) -0.2376(3) .0540(10) Uij ? ?
C(42) -0.1808(8) -0.1246(4) -0.2671(4) .075(2) Uij ? ?
C(43) -0.3263(8) -0.1655(5) -0.3049(4) .082(2) Uij ? ?
C(44) -0.2968(7) -0.2360(4) -0.3137(3) .074(2) Uij ? ?
C(45) -0.1193(6) -0.2654(3) -0.2836(3) .058(2) Uij ? ?
C(46) .5805(5) -0.1780(2) -.0841(2) .0340(10) Uij ? ?
C(48) .7894(5) -0.1721(2) -.0427(2) .0370(10) Uij ? ?
C(50) .3257(7) -0.4942(3) -.0543(3) .0480(10) Uij ? ?
C(51) .2679(8) -0.4862(3) -0.1513(3) .060(2) Uij ? ?
C(52) .4030(10) -0.4942(5) -0.2063(4) .107(3) Uij ? ?
C(53) .352(2) -0.4837(7) -0.2952(6) .161(5) Uij ? ?
C(54) .167(3) -0.4696(6) -0.3285(6) .158(5) Uij ? ?
C(55) .033(2) -0.4619(4) -0.2761(6) .118(3) Uij ? ?
C(56) .0800(10) -0.4707(3) -0.1856(4) .079(2) Uij ? ?
H(2) .5662 -0.3541 .2676 .0552 Uij calc C2
H(4A) 1.0838 -0.3563 .3118 .0552 Uij calc C4
H(4B) 1.0998 -0.4033 .2319 .0552 Uij calc C4
H(5A) .9861 -0.3167 .1386 .0554 Uij calc C5
H(5B) 1.1474 -0.2832 .2040 .0554 Uij calc C5
H(7) .8164 -0.1489 .2168 .0508 Uij calc C7
H(11A) .8666 -0.3395 .4121 .0771 Uij calc C11
H(11B) .6705 -0.3033 .4140 .0771 Uij calc C11
H(13) .3761 -0.3780 .4135 .0899 Uij calc C13
H(14) .2546 -0.4872 .4610 .1189 Uij calc C14
H(15) .4552 -0.5763 .4999 .1439 Uij calc C15
H(16) .7853 -0.5690 .4947 .1461 Uij calc C16
H(17) .9101 -0.4627 .4369 .1211 Uij calc C17
H(20A) .4966 -0.4524 .2496 .0620 Uij calc C20
H(20B) .5760 -0.5272 .2394 .0620 Uij calc C20
H(21) .4601 -0.5261 .0924 .0620 Uij calc N21
H(22A) 1.2201 -0.1671 .2417 .0584 Uij calc C22
H(22B) 1.1151 -0.0987 .2601 .0584 Uij calc C22
H(24) .8484 -0.1292 .3748 .0678 Uij calc C24
H(25) .8618 -0.1675 .5202 .1052 Uij calc C25
H(26) 1.1240 -0.2342 .5869 .1125 Uij calc C26
H(27) 1.3807 -0.2567 .5120 .1010 Uij calc C27
H(28) 1.3706 -0.2213 .3627 .0882 Uij calc C28
H(30) .2435 -0.2075 -0.0986 .0516 Uij calc C30
H(32A) .5829 -0.3256 -0.1677 .0560 Uij calc C32
H(32B) .7522 -0.2960 -0.1033 .0560 Uij calc C32
H(33A) .6233 -0.3396 .0136 .0574 Uij calc C33
H(33B) .6270 -0.4012 -0.0510 .0574 Uij calc C33
H(35) .1536 -0.4236 -0.0074 .0448 Uij calc C35
H(39A) .3185 -0.2340 -0.2524 .0582 Uij calc C39
H(39B) .2215 -0.3045 -0.2355 .0582 Uij calc C39
H(41) .1060 -0.1243 -0.2113 .0675 Uij calc C41
H(42) -0.1938 -0.0705 -0.2560 .0888 Uij calc C42
H(43) -0.4501 -0.1410 -0.3218 .1129 Uij calc C43
H(44) -0.4028 -0.2600 -0.3437 .0961 Uij calc C44
H(45) -0.0963 -0.3181 -0.2906 .0790 Uij calc C45
H(48A) .8412 -0.1247 -0.0563 .0521 Uij calc C48
H(48B) .8707 -0.2045 -0.0661 .0550 Uij calc C48
H(49) .6739 -0.1953 .0725 .0521 Uij calc N49
H(50A) .4603 -0.5062 -0.0407 .0573 Uij calc C50
H(50B) .2560 -0.5326 -0.0321 .0573 Uij calc C50
H(52) .5377 -0.5100 -0.1832 .1475 Uij calc C52
H(53) .4464 -0.4831 -0.3340 .2095 Uij calc C53
H(54) .1365 -0.4639 -0.3917 .2210 Uij calc C54
H(55) -0.1020 -0.4542 -0.3032 .1555 Uij calc C55
H(56) -0.0239 -0.4639 -0.1448 .1189 Uij calc C56
H(57A) .3292 -0.1824 .0998 .0830 Uij calc O57
H(57B) .4113 -0.2829 .1027 .0760 Uij calc O57
H(58A) .8380 -0.5718 -0.0204 .0830 Uij calc O58
H(58B) .8611 -0.5031 .0665 .0887 Uij calc O58

loop_
_atom_type_symbol
_atom_type_scat_dispersion_real
_atom_type_scat_dispersion_imag
_atom_type_scat_source
C 0.003 0.002 'International Tables'
H 0.000 0.000 'International Tables'
N 0.006 0.003 'International Tables'
O 0.011 0.006 'International Tables'

loop_
_geom_angle_atom_site_label_1
_geom_angle_atom_site_label_2
_geom_angle_atom_site_label_3
_geom_angle
_geom_angle_publ_flag
H(57A) O(57) H(57B) 123.93 no
H(58A) O(58) H(58B) 111.32 no
C(2) N(3) C(4) 113.2(3) yes
C(2) N(3) C(18) 127.2(3) yes
C(4) N(3) C(18) 119.0(4) yes
C(1) N(6) C(5) 123.7(3) yes
C(1) N(6) C(7) 118.5(3) yes
C(5) N(6) C(7) 117.6(3) yes
C(20) N(21) C(36) 119.2(3) yes
C(20) N(21) H(21) 120.08 no
C(36) N(21) H(21) 120.67 no
C(30) N(31) C(32) 112.9(3) yes
C(30) N(31) C(46) 118.4(3) yes
C(32) N(31) C(46) 128.7(3) yes
C(29) N(34) C(33) 122.7(3) yes
C(29) N(34) C(35) 119.8(3) yes
C(33) N(34) C(35) 116.8(3) yes
C(8) N(49) C(48) 121.5(3) yes
C(8) N(49) H(49) 119.51 no
C(48) N(49) H(49) 118.96 no
O(10) C(1) N(6) 123.2(4) yes
O(10) C(1) C(2) 118.0(3) yes
N(6) C(1) C(2) 118.9(3) yes
N(3) C(2) C(1) 114.3(3) yes
N(3) C(2) C(11) 112.2(4) yes
N(3) C(2) H(2) 107.37 no
C(1) C(2) C(11) 108.2(3) yes
C(1) C(2) H(2) 107.29 no
C(11) C(2) H(2) 107.08 no
N(3) C(4) C(5) 110.0(3) yes
N(3) C(4) H(4A) 110.77 no
N(3) C(4) H(4B) 110.58 no
C(5) C(4) H(4A) 110.31 no
C(5) C(4) H(4B) 110.27 no
H(4A) C(4) H(4B) 104.82 no
N(6) C(5) C(4) 111.4(3) yes
N(6) C(5) H(5A) 110.38 no
N(6) C(5) H(5B) 108.97 no
C(4) C(5) H(5A) 108.64 no
C(4) C(5) H(5B) 108.95 no
H(5A) C(5) H(5B) 108.45 no
N(6) C(7) C(8) 110.1(3) yes
N(6) C(7) C(22) 112.5(3) yes
N(6) C(7) H(7) 107.74 no
C(8) C(7) C(22) 111.3(3) yes
C(8) C(7) H(7) 107.51 no
C(22) C(7) H(7) 107.42 no
O(9) C(8) N(49) 122.2(4) yes
O(9) C(8) C(7) 122.0(3) yes
N(49) C(8) C(7) 115.9(3) yes
C(2) C(11) C(12) 112.2(4) no
C(2) C(11) H(11A) 107.72 no
C(2) C(11) H(11B) 111.20 no
C(12) C(11) H(11A) 109.50 no
C(12) C(11) H(11B) 111.01 no
H(11A) C(11) H(11B) 104.86 no
C(11) C(12) C(13) 120.6(4) no
C(11) C(12) C(17) 123.0(5) no
C(13) C(12) C(17) 116.4(5) no
C(12) C(13) C(14) 120.9(6) no
C(12) C(13) H(13) 119.07 no
C(14) C(13) H(13) 120.05 no
C(13) C(14) C(15) 121.3(7) no
C(13) C(14) H(14) 121.78 no
C(15) C(14) H(14) 116.87 no
C(14) C(15) C(16) 120.3(7) no
C(14) C(15) H(15) 120.91 no
C(16) C(15) H(15) 118.79 no
C(15) C(16) C(17) 120.2(7) no
C(15) C(16) H(16) 123.14 no
C(17) C(16) H(16) 116.57 no
C(12) C(17) C(16) 120.9(6) no
C(12) C(17) H(17) 115.51 no
C(16) C(17) H(17) 123.38 no
O(19) C(18) N(3) 121.4(4) yes
O(19) C(18) C(20) 117.9(4) yes
N(3) C(18) C(20) 120.7(4) yes
N(21) C(20) C(18) 109.4(3) yes
N(21) C(20) H(20A) 108.33 no
N(21) C(20) H(20B) 110.16 no
C(18) C(20) H(20A) 111.61 no
C(18) C(20) H(20B) 109.62 no
H(20A) C(20) H(20B) 107.67 no
C(7) C(22) C(23) 113.4(3) no
C(7) C(22) H(22A) 109.65 no
C(7) C(22) H(22B) 111.09 no
C(23) C(22) H(22A) 109.65 no
C(23) C(22) H(22B) 109.38 no
H(22A) C(22) H(22B) 103.23 no
C(22) C(23) C(24) 121.7(4) no
C(22) C(23) C(28) 119.4(4) no
C(24) C(23) C(28) 118.9(4) no
C(23) C(24) C(25) 119.9(5) no
C(23) C(24) H(24) 119.37 no
C(25) C(24) H(24) 120.68 no
C(24) C(25) C(26) 119.6(5) no
C(24) C(25) H(25) 117.08 no
C(26) C(25) H(25) 123.31 no
C(25) C(26) C(27) 120.8(5) no
C(25) C(26) H(26) 117.90 no
C(27) C(26) H(26) 121.24 no
C(26) C(27) C(28) 120.0(6) no
C(26) C(27) H(27) 118.89 no
C(28) C(27) H(27) 120.99 no
C(23) C(28) C(27) 120.8(4) no
C(23) C(28) H(28) 118.40 no
C(27) C(28) H(28) 120.82 no
O(38) C(29) N(34) 122.4(4) yes
O(38) C(29) C(30) 117.8(3) yes
N(34) C(29) C(30) 119.7(3) yes
N(31) C(30) C(29) 112.6(3) yes
N(31) C(30) C(39) 111.1(3) yes
N(31) C(30) H(30) 106.66 no
C(29) C(30) C(39) 110.9(3) yes
C(29) C(30) H(30) 108.59 no
C(39) C(30) H(30) 106.71 no
N(31) C(32) C(33) 110.0(3) yes
N(31) C(32) H(32A) 109.21 no
N(31) C(32) H(32B) 107.67 no
C(33) C(32) H(32A) 111.13 no
C(33) C(32) H(32B) 112.23 no
H(32A) C(32) H(32B) 106.43 no
N(34) C(33) C(32) 111.9(3) yes
N(34) C(33) H(33A) 108.67 no
N(34) C(33) H(33B) 111.38 no
C(32) C(33) H(33A) 108.25 no
C(32) C(33) H(33B) 110.98 no
H(33A) C(33) H(33B) 105.32 no
N(34) C(35) C(36) 107.5(3) yes
N(34) C(35) C(50) 112.3(3) yes
N(34) C(35) H(35) 108.52 no
C(36) C(35) C(50) 115.6(3) yes
C(36) C(35) H(35) 107.70 no
C(50) C(35) H(35) 105.03 no
O(37) C(36) N(21) 122.6(4) no
O(37) C(36) C(35) 119.4(3) yes
N(21) C(36) C(35) 118.0(3) yes
C(30) C(39) C(40) 114.7(3) no
C(30) C(39) H(39A) 111.46 no
C(30) C(39) H(39B) 106.01 no
C(40) C(39) H(39A) 111.55 no
C(40) C(39) H(39B) 106.70 no
H(39A) C(39) H(39B) 105.79 no
C(39) C(40) C(41) 120.5(4) no
C(39) C(40) C(45) 121.5(4) no
C(41) C(40) C(45) 118.0(4) no
C(40) C(41) C(42) 121.4(5) no
C(40) C(41) H(41) 117.61 no
C(42) C(41) H(41) 120.94 no
C(41) C(42) C(43) 120.1(6) no
C(41) C(42) H(42) 115.86 no
C(43) C(42) H(42) 123.97 no
C(42) C(43) C(44) 119.6(5) no
C(42) C(43) H(43) 115.06 no
C(44) C(43) H(43) 125.31 no
C(43) C(44) C(45) 120.4(5) no
C(43) C(44) H(44) 113.97 no
C(45) C(44) H(44) 125.55 no
C(40) C(45) C(44) 120.5(5) no
C(40) C(45) H(45) 118.86 no
C(44) C(45) H(45) 120.58 no
O(47) C(46) N(31) 122.0(3) no
O(47) C(46) C(48) 119.8(3) yes
N(31) C(46) C(48) 118.0(3) yes
N(49) C(48) C(46) 106.3(3) yes
N(49) C(48) H(48A) 110.54 no
N(49) C(48) H(48B) 113.36 no
C(46) C(48) H(48A) 109.53 no
C(46) C(48) H(48B) 112.80 no
H(48A) C(48) H(48B) 104.37 no
C(35) C(50) C(51) 111.9(4) no
C(35) C(50) H(50A) 107.65 no
C(35) C(50) H(50B) 109.73 no
C(51) C(50) H(50A) 110.84 no
C(51) C(50) H(50B) 110.72 no
H(50A) C(50) H(50B) 105.79 no
C(50) C(51) C(52) 119.7(5) no
C(50) C(51) C(56) 120.7(5) no
C(52) C(51) C(56) 119.6(5) no
C(51) C(52) C(53) 119.6(9) no
C(51) C(52) H(52) 120.67 no
C(53) C(52) H(52) 119.65 no
C(52) C(53) C(54) 120.4(9) no
C(52) C(53) H(53) 121.20 no
C(54) C(53) H(53) 118.29 no
C(53) C(54) C(55) 120.7(8) no
C(53) C(54) H(54) 117.46 no
C(55) C(54) H(54) 121.77 no
C(54) C(55) C(56) 120.6(9) no
C(54) C(55) H(55) 118.22 no
C(56) C(55) H(55) 120.94 no
C(51) C(56) C(55) 119.0(7) no
C(51) C(56) H(56) 120.52 no
C(55) C(56) H(56) 120.46 no

loop_
_geom_bond_atom_site_label_1
_geom_bond_atom_site_label_2
_geom_bond_distance
_geom_bond_publ_flag
O(9) C(8) 1.220(4) yes
O(10) C(1) 1.215(5) yes
O(19) C(18) 1.219(5) yes
O(37) C(36) 1.217(5) yes
O(38) C(29) 1.222(4) yes
O(47) C(46) 1.221(4) yes
O(57) H(57A) 1.1701 no
O(57) H(57B) 1.1026 no
O(58) H(58A) 1.1539 no
O(58) H(58B) 1.1180 no
N(3) C(2) 1.448(5) yes
N(3) C(4) 1.472(5) yes
N(3) C(18) 1.349(6) yes
N(6) C(1) 1.364(5) yes
N(6) C(5) 1.461(5) yes
N(6) C(7) 1.465(5) yes
N(21) C(20) 1.468(5) yes
N(21) C(36) 1.326(5) yes
N(21) H(21) 0.9727 no
N(31) C(30) 1.473(4) yes
N(31) C(32) 1.460(5) yes
N(31) C(46) 1.337(5) yes
N(34) C(29) 1.350(5) yes
N(34) C(33) 1.471(4) yes
N(34) C(35) 1.458(5) yes
N(49) C(8) 1.326(5) yes
N(49) C(48) 1.466(5) yes
N(49) H(49) 0.9787 no
C(1) C(2) 1.524(6) yes
C(2) C(11) 1.560(6) yes
C(2) H(2) 1.0121 no
C(4) C(5) 1.492(6) yes
C(4) H(4A) 0.9801 no
C(4) H(4B) 0.9776 no
C(5) H(5A) 0.9394 no
C(5) H(5B) 0.9724 no
C(7) C(8) 1.547(5) yes
C(7) C(22) 1.528(6) yes
C(7) H(7) 0.9929 no
C(11) C(12) 1.500(7) yes
C(11) H(11A) 0.9829 no
C(11) H(11B) 0.9742 no
C(12) C(13) 1.369(7) no
C(12) C(17) 1.371(8) no
C(13) C(14) 1.397(10) no
C(13) H(13) 0.9922 no
C(14) C(15) 1.300(10) no
C(14) H(14) 0.9876 no
C(15) C(16) 1.330(10) no
C(15) H(15) 0.9515 no
C(16) C(17) 1.410(10) no
C(16) H(16) 1.0224 no
C(17) H(17) 1.0379 no
C(18) C(20) 1.523(6) yes
C(20) H(20A) 0.9619 no
C(20) H(20B) 0.9596 no
C(22) C(23) 1.517(6) yes
C(22) H(22A) 0.9792 no
C(22) H(22B) 0.9997 no
C(23) C(24) 1.388(6) no
C(23) C(28) 1.363(7) no
C(24) C(25) 1.404(8) no
C(24) H(24) 1.0098 no
C(25) C(26) 1.360(10) no
C(25) H(25) 0.9824 no
C(26) C(27) 1.354(9) no
C(26) H(26) 0.9825 no
C(27) C(28) 1.394(7) no
C(27) H(27) 0.9653 no
C(28) H(28) 1.0149 no
C(29) C(30) 1.511(6) yes
C(30) C(39) 1.547(6) yes
C(30) H(30) 1.0055 no
C(32) C(33) 1.473(6) yes
C(32) H(32A) 0.9505 no
C(32) H(32B) 0.9862 no
C(33) H(33A) 1.0002 no
C(33) H(33B) 0.9505 no
C(35) C(36) 1.549(5) yes
C(35) C(50) 1.529(6) yes
C(35) H(35) 0.9829 no
C(39) C(40) 1.508(6) yes
C(39) H(39A) 0.9456 no
C(39) H(39B) 0.9991 no
C(40) C(41) 1.372(7) no
C(40) C(45) 1.381(6) no
C(41) C(42) 1.390(7) no
C(41) H(41) 0.9931 no
C(42) C(43) 1.355(9) no
C(42) H(42) 1.0561 no
C(43) C(44) 1.370(10) no
C(43) H(43) 0.9932 no
C(44) C(45) 1.390(8) no
C(44) H(44) 0.9423 no
C(45) H(45) 1.0285 no
C(46) C(48) 1.525(5) yes
C(48) H(48A) 1.0101 no
C(48) H(48B) 0.9531 no
C(50) C(51) 1.514(6) yes
C(50) H(50A) 0.9700 no
C(50) H(50B) 0.9751 no
C(51) C(52) 1.381(8) no
C(51) C(56) 1.386(8) no
C(52) C(53) 1.390(10) no
C(52) H(52) 1.0103 no
C(53) C(54) 1.36(2) no
C(53) H(53) 0.9641 no
C(54) C(55) 1.34(2) no
C(54) H(54) 0.9823 no
C(55) C(56) 1.409(10) no
C(55) H(55) 0.9955 no
C(56) H(56) 1.0466 no

loop_
_geom_torsion_atom_site_label_1
_geom_torsion_atom_site_label_2
_geom_torsion_atom_site_label_3
_geom_torsion_atom_site_label_4
_geom_torsion
_geom_torsion_publ_flag
O(9) C(8) N(49) C(48) 0.5(6) no
O(9) C(8) C(7) N(6) -118.1(4) no
O(9) C(8) C(7) C(22) 7.4(5) no
O(10) C(1) N(6) C(5) -178.8(4) no
O(10) C(1) N(6) C(7) 6.5(6) no
O(10) C(1) C(2) N(3) 170.6(4) no
O(10) C(1) C(2) C(11) -63.5(5) no
O(19) C(18) N(3) C(2) 171.6(4) no
O(19) C(18) N(3) C(4) 0.9(6) no
O(19) C(18) C(20) N(21) -65.9(5) no
O(37) C(36) N(21) C(20) -4.1(6) no
O(37) C(36) C(35) N(34) 45.2(4) no
O(37) C(36) C(35) C(50) 171.4(3) no
O(38) C(29) N(34) C(33) -172.6(4) no
O(38) C(29) N(34) C(35) -2.3(6) no
O(38) C(29) C(30) N(31) 164.5(4) no
O(38) C(29) C(30) C(39) -70.3(4) no
O(47) C(46) N(31) C(30) -11.3(5) no
O(47) C(46) N(31) C(32) 170.2(4) no
O(47) C(46) C(48) N(49) 87.6(4) no
N(3) C(2) C(1) N(6) -10.7(5) yes
N(3) C(2) C(11) C(12) -67.8(5) no
N(3) C(4) C(5) N(6) 51.1(5) yes
N(3) C(18) C(20) N(21) 116.4(4) yes
N(6) C(1) C(2) C(11) 115.1(4) no
N(6) C(7) C(8) N(49) 62.1(4) yes
N(6) C(7) C(22) C(23) -44.8(5) no
N(21) C(36) C(35) N(34) -133.4(3) yes
N(21) C(36) C(35) C(50) -7.2(5) no
N(31) C(30) C(29) N(34) -19.4(5) yes
N(31) C(30) C(39) C(40) -148.1(4) no
N(31) C(32) C(33) N(34) 50.9(5) yes
N(31) C(46) C(48) N(49) -87.2(4) yes
N(34) C(29) C(30) C(39) 105.8(4) no
N(34) C(35) C(50) C(51) -44.4(5) no
N(49) C(8) C(7) C(22) -172.4(4) no
C(1) N(6) C(5) C(4) -23.2(5) yes
C(1) N(6) C(7) C(8) -128.5(3) yes
C(1) N(6) C(7) C(22) 106.7(4) no
C(1) C(2) N(3) C(4) 40.4(5) yes
C(1) C(2) N(3) C(18) -130.8(4) yes
C(1) C(2) C(11) C(12) 165.2(4) yes
C(2) N(3) C(4) C(5) -61.7(5) yes
C(2) N(3) C(18) C(20) -10.8(6) no
C(2) C(1) N(6) C(5) 2.6(5) yes
C(2) C(1) N(6) C(7) -172.0(3) no
C(2) C(11) C(12) C(13) -83.5(6) no
C(2) C(11) C(12) C(17) 94.5(6) no
C(4) N(3) C(2) C(11) -83.3(4) no
C(4) N(3) C(18) C(20) 178.5(4) no
C(4) C(5) N(6) C(7) 151.5(3) no
C(5) N(6) C(7) C(8) 56.5(4) no
C(5) N(6) C(7) C(22) -68.3(4) no
C(5) C(4) N(3) C(18) 110.3(4) no
C(7) C(8) N(49) C(48) -179.8(3) no
C(7) C(22) C(23) C(24) -56.3(6) no
C(7) C(22) C(23) C(28) 122.3(5) no
C(8) N(49) C(48) C(46) -169.0(4) yes
C(8) C(7) C(22) C(23) -168.9(3) yes
C(11) C(2) N(3) C(18) 105.5(5) no
C(11) C(12) C(13) C(14) 177.0(5) no
C(11) C(12) C(17) C(16) -178.1(7) no
C(12) C(13) C(14) C(15) 2.0(10) no
C(12) C(17) C(16) C(15) .0(10) no
C(13) C(12) C(17) C(16) .0(10) no
C(13) C(14) C(15) C(16) -2.0(10) no
C(14) C(13) C(12) C(17) -1.2(9) no
C(14) C(15) C(16) C(17) 1.0(10) no
C(18) C(20) N(21) C(36) -80.9(5) yes
C(20) N(21) C(36) C(35) 174.4(3) no
C(22) C(23) C(24) C(25) 177.4(5) no
C(22) C(23) C(28) C(27) -177.9(5) no
C(23) C(24) C(25) C(26) 1.4(9) no
C(23) C(28) C(27) C(26) .0(10) no
C(24) C(23) C(28) C(27) 0.7(8) no
C(24) C(25) C(26) C(27) -1.0(10) no
C(25) C(24) C(23) C(28) -1.2(8) no
C(25) C(26) C(27) C(28) 1.0(10) no
C(29) N(34) C(33) C(32) -27.4(5) yes
C(29) N(34) C(35) C(36) -111.8(4) yes
C(29) N(34) C(35) C(50) 120.0(4) no
C(29) C(30) N(31) C(32) 44.7(4) yes
C(29) C(30) N(31) C(46) -134.0(4) yes
C(29) C(30) C(39) C(40) 85.9(4) yes
C(30) N(31) C(32) C(33) -61.9(4) yes
C(30) N(31) C(46) C(48) 163.4(3) no
C(30) C(29) N(34) C(33) 11.5(6) yes
C(30) C(29) N(34) C(35) -178.2(3) no
C(30) C(39) C(40) C(41) 66.6(5) no
C(30) C(39) C(40) C(45) -116.2(5) no
C(32) N(31) C(30) C(39) -80.4(4) no
C(32) N(31) C(46) C(48) -15.2(6) no
C(32) C(33) N(34) C(35) 162.1(4) no
C(33) N(34) C(35) C(36) 59.0(4) no
C(33) N(34) C(35) C(50) -69.1(4) no
C(33) C(32) N(31) C(46) 116.7(4) no
C(35) C(50) C(51) C(52) 118.5(6) no
C(35) C(50) C(51) C(56) -61.4(6) no
C(36) C(35) C(50) C(51) -168.2(4) yes
C(39) C(30) N(31) C(46) 100.9(4) no
C(39) C(40) C(41) C(42) 175.7(4) no
C(39) C(40) C(45) C(44) -175.1(4) no
C(40) C(41) C(42) C(43) 0.5(8) no
C(40) C(45) C(44) C(43) -1.5(8) no
C(41) C(40) C(45) C(44) 2.1(7) no
C(41) C(42) C(43) C(44) 0.3(9) no
C(42) C(41) C(40) C(45) -1.6(7) no
C(42) C(43) C(44) C(45) 0.2(9) no
C(50) C(51) C(52) C(53) -177.1(8) no
C(50) C(51) C(56) C(55) 178.4(5) no
C(51) C(52) C(53) C(54) -4(2) no
C(51) C(56) C(55) C(54) 1.0(10) no
C(52) C(51) C(56) C(55) -1.5(9) no
C(52) C(53) C(54) C(55) 4(2) no
C(53) C(52) C(51) C(56) 3.0(10) no
C(53) C(54) C(55) C(56) -2(2) no
